data_1552498
loop_
_publ_author_name
'Gu, Han'
'Ghosh, Saptarshi'
'Staples, Richard J.'
'Bane, Susan L.'

_publ_section_title
;
 \b-Hydroxy-Stabilized Boron-Nitrogen Heterocycles Enable Rapid and
 Efficient C-Terminal Protein Modification.
;
_journal_issue 10
_journal_name_full 'Bioconjugate chemistry'
_journal_page_first 2604
_journal_page_last 2613
_journal_paper_doi 10.1021/acs.bioconjchem.9b00534
_journal_volume 30
_journal_year 2019
_chemical_formula_moiety 'C18 H20 B N3 O3'
_chemical_formula_sum 'C18 H20 B N3 O3'
_chemical_formula_weight 337.18
_space_group_crystal_system monoclinic
_space_group_IT_number 14
_space_group_name_Hall '-P 2yn'
_space_group_name_H-M_alt 'P 1 21/n 1'
_symmetry_space_group_name_Hall '-P 2yn'
_symmetry_space_group_name_H-M 'P 1 21/n 1'
_atom_sites_solution_hydrogens mixed
_atom_sites_solution_primary dual
_audit_creation_date 2018-11-05
_audit_creation_method
;
Olex2 1.2
(compiled 2018.05.29 svn.r3508 for OlexSys, GUI svn.r5506)
;
_cell_angle_alpha 90
_cell_angle_beta 101.2600(10)
_cell_angle_gamma 90
_cell_formula_units_Z 4
_cell_length_a 9.36910(10)
_cell_length_b 7.73170(10)
_cell_length_c 23.2871(3)
_cell_measurement_reflns_used 9900
_cell_measurement_temperature 173(2)
_cell_measurement_theta_max 68.21
_cell_measurement_theta_min 3.87
_cell_volume 1654.43(4)
_computing_cell_refinement 'SAINT v8.34A (Bruker, 2013)'
_computing_data_collection 'COSMO (BRUKER, V1.61, 2009)'
_computing_data_reduction 'SAINT v8.34A (Bruker, 2013)'
_computing_molecular_graphics
;
O. V. Dolomanov, L. J. Bourhis, R. J. Gildea, J. A. K. Howard and H. Puschmann,
OLEX2: a complete structure solution, refinement and analysis program.
J. Appl. Cryst. (2009). 42, 339-341.
;
_computing_publication_material
;
O. V. Dolomanov, L. J. Bourhis, R. J. Gildea, J. A. K. Howard and H. Puschmann,
OLEX2: a complete structure solution, refinement and analysis program.
J. Appl. Cryst. (2009). 42, 339-341.
;
_computing_structure_refinement 'SHELXL (Sheldrick, Acta Cryst. A64 2008, 112-122)'
_computing_structure_solution 'SHELXT (Sheldrick, G.M. (2015). Acta Cryst. A71, 3-8)'
_diffrn_ambient_temperature 173(2)
_diffrn_detector_area_resol_mean 8.36
_diffrn_measured_fraction_theta_full 1.000
_diffrn_measured_fraction_theta_max 0.999
_diffrn_measurement_device_type 'Bruker APEX-II CCD'
_diffrn_measurement_method '\w and \f'
_diffrn_radiation_monochromator graphite
_diffrn_radiation_type CuK\a
_diffrn_radiation_wavelength 1.54178
_diffrn_reflns_av_R_equivalents 0.0392
_diffrn_reflns_av_unetI/netI 0.0192
_diffrn_reflns_Laue_measured_fraction_full 1.000
_diffrn_reflns_Laue_measured_fraction_max 0.999
_diffrn_reflns_limit_h_max 11
_diffrn_reflns_limit_h_min -11
_diffrn_reflns_limit_k_max 9
_diffrn_reflns_limit_k_min -9
_diffrn_reflns_limit_l_max 27
_diffrn_reflns_limit_l_min -28
_diffrn_reflns_number 24576
_diffrn_reflns_point_group_measured_fraction_full 1.000
_diffrn_reflns_point_group_measured_fraction_max 0.999
_diffrn_reflns_theta_full 67.679
_diffrn_reflns_theta_max 68.236
_diffrn_reflns_theta_min 3.871
_diffrn_source 'sealed tube'
_diffrn_standards_number 0
_exptl_absorpt_coefficient_mu 0.750
_exptl_absorpt_correction_T_max 0.7531
_exptl_absorpt_correction_T_min 0.6887
_exptl_absorpt_correction_type multi-scan
_exptl_absorpt_process_details
'SADABS-2012/1 (Bruker,2012) was used for absorption correction. wR2(int) was 0.0602 before and 0.0518 after correction. The Ratio of minimum to maximum transmission is 0.9145. The \l/2 correction factor is 0.0015.'
_exptl_crystal_colour colourless
_exptl_crystal_colour_primary colourless
_exptl_crystal_density_diffrn 1.354
_exptl_crystal_description block
_exptl_crystal_F_000 712
_exptl_crystal_recrystallization_method 'used as received'
_exptl_crystal_size_max 0.147
_exptl_crystal_size_mid 0.09
_exptl_crystal_size_min 0.06
_refine_diff_density_max 0.237
_refine_diff_density_min -0.223
_refine_diff_density_rms 0.045
_refine_ls_extinction_method none
_refine_ls_goodness_of_fit_ref 1.033
_refine_ls_hydrogen_treatment mixed
_refine_ls_matrix_type full
_refine_ls_number_parameters 236
_refine_ls_number_reflns 3041
_refine_ls_number_restraints 0
_refine_ls_restrained_S_all 1.033
_refine_ls_R_factor_all 0.0412
_refine_ls_R_factor_gt 0.0350
_refine_ls_shift/su_max 0.001
_refine_ls_shift/su_mean 0.000
_refine_ls_structure_factor_coef Fsqd
_refine_ls_weighting_details 'w=1/[\s^2^(Fo^2^)+(0.0524P)^2^+0.4552P] where P=(Fo^2^+2Fc^2^)/3'
_refine_ls_weighting_scheme calc
_refine_ls_wR_factor_gt 0.0881
_refine_ls_wR_factor_ref 0.0932
_reflns_Friedel_coverage 0.000
_reflns_number_gt 2648
_reflns_number_total 3041
_reflns_threshold_expression 'I > 2\s(I)'
_cod_data_source_file bc9b00534_si_002.cif
_cod_data_source_block jh1018c
_cod_original_cell_volume 1654.42(4)
_cod_database_code 1552498
_shelx_shelxl_version_number 2018/3
_shelx_space_group_comment
;
The symmetry employed for this shelxl refinement is uniquely defined
by the following loop, which should always be used as a source of
symmetry information in preference to the above space-group names.
They are only intended as comments.
;
_shelx_estimated_absorpt_t_max 0.956
_shelx_estimated_absorpt_t_min 0.898
_olex2_refinement_description
;
1. Fixed Uiso
 At 1.2 times of:
  All C(H) groups, All C(H,H) groups
 At 1.5 times of:
  All C(H,H,H) groups
2.a Ternary CH refined with riding coordinates:
 C9(H9)
2.b Secondary CH2 refined with riding coordinates:
 C12(H12A,H12B)
2.c Aromatic/amide H refined with riding coordinates:
 C1(H1A), C4(H4), C5(H5), C6(H6), C7(H7), C14(H14), C15(H15), C17(H17), C18(H18)
2.d Idealised Me refined as rotating group:
 C10(H10A,H10B,H10C), C11(H11A,H11B,H11C)
;
_olex2_diffrn_ambient_temperature_device 'Oxford Cryosystems'
_olex2_exptl_crystal_mounting_method 'The crystal was mounted on a nylon loop with paratone oil'
_olex2_submission_original_sample_id '3  Dimethyl Tyrosine hydrazide DAB'
_olex2_submission_special_instructions 'No special instructions were received'

loop_
_space_group_symop_operation_xyz
'x, y, z'
'-x+1/2, y+1/2, -z+1/2'
'-x, -y, -z'
'x-1/2, -y-1/2, z-1/2'

loop_
_atom_site_label
_atom_site_type_symbol
_atom_site_fract_x
_atom_site_fract_y
_atom_site_fract_z
_atom_site_U_iso_or_equiv
_atom_site_adp_type
_atom_site_occupancy
_atom_site_site_symmetry_order
_atom_site_calc_flag
_atom_site_refinement_flags_posn
O1 O 0.55886(9) 0.53253(11) 0.38157(4) 0.0218(2) Uani 1 1 d .
H1 H 0.536(2) 0.602(3) 0.4067(8) 0.044(5) Uiso 1 1 d .
O2 O 0.53035(10) 0.24669(11) 0.53830(4) 0.0255(2) Uani 1 1 d .
O3 O 1.23618(10) 0.30658(13) 0.66761(4) 0.0295(2) Uani 1 1 d .
H3 H 1.304(2) 0.364(3) 0.6523(8) 0.051(5) Uiso 1 1 d .
N1 N 0.43624(11) 0.34599(13) 0.44446(5) 0.0191(2) Uani 1 1 d .
N2 N 0.30295(11) 0.39789(14) 0.45696(5) 0.0232(2) Uani 1 1 d .
N3 N 0.60960(11) 0.21628(13) 0.39557(5) 0.0202(2) Uani 1 1 d .
C1 C 0.20261(14) 0.41454(17) 0.41101(6) 0.0253(3) Uani 1 1 d .
H1A H 0.112587 0.460164 0.417090 0.030 Uiso 1 1 calc R
C2 C 0.21025(14) 0.37175(17) 0.35048(6) 0.0245(3) Uani 1 1 d .
C3 C 0.34502(14) 0.33758(16) 0.33445(6) 0.0215(3) Uani 1 1 d .
C4 C 0.34237(16) 0.28856(18) 0.27662(6) 0.0285(3) Uani 1 1 d .
H4 H 0.431754 0.267429 0.264379 0.034 Uiso 1 1 calc R
C5 C 0.21274(18) 0.26976(19) 0.23642(6) 0.0357(4) Uani 1 1 d .
H5 H 0.214267 0.233514 0.197562 0.043 Uiso 1 1 calc R
C6 C 0.08132(17) 0.3037(2) 0.25286(7) 0.0380(4) Uani 1 1 d .
H6 H -0.007475 0.290172 0.225486 0.046 Uiso 1 1 calc R
C7 C 0.08009(15) 0.3574(2) 0.30927(7) 0.0333(3) Uani 1 1 d .
H7 H -0.009713 0.384931 0.320256 0.040 Uiso 1 1 calc R
C8 C 0.53731(14) 0.27710(15) 0.48708(5) 0.0200(3) Uani 1 1 d .
C9 C 0.67059(13) 0.23635(15) 0.46064(5) 0.0206(3) Uani 1 1 d .
H9 H 0.733341 0.342028 0.465498 0.025 Uiso 1 1 calc R
C10 C 0.54318(14) 0.04159(16) 0.38266(6) 0.0248(3) Uani 1 1 d .
H10A H 0.619228 -0.046950 0.391135 0.037 Uiso 1 1 calc GR
H10B H 0.496038 0.035246 0.341269 0.037 Uiso 1 1 calc GR
H10C H 0.470656 0.021807 0.407117 0.037 Uiso 1 1 calc GR
C11 C 0.72621(15) 0.24050(18) 0.36094(6) 0.0286(3) Uani 1 1 d .
H11A H 0.772171 0.353691 0.369997 0.043 Uiso 1 1 calc GR
H11B H 0.683630 0.234430 0.319061 0.043 Uiso 1 1 calc GR
H11C H 0.799460 0.149293 0.370995 0.043 Uiso 1 1 calc GR
C12 C 0.76419(14) 0.08658(16) 0.49018(6) 0.0256(3) Uani 1 1 d .
H12A H 0.701802 0.005002 0.506901 0.031 Uiso 1 1 calc R
H12B H 0.806017 0.023466 0.460360 0.031 Uiso 1 1 calc R
C13 C 0.88642(13) 0.14800(16) 0.53830(6) 0.0225(3) Uani 1 1 d .
C14 C 0.89625(14) 0.10359(18) 0.59670(6) 0.0269(3) Uani 1 1 d .
H14 H 0.821704 0.035252 0.607703 0.032 Uiso 1 1 calc R
C15 C 1.01307(15) 0.15716(19) 0.63941(6) 0.0279(3) Uani 1 1 d .
H15 H 1.017866 0.124889 0.679103 0.034 Uiso 1 1 calc R
C16 C 1.12293(14) 0.25790(16) 0.62415(6) 0.0227(3) Uani 1 1 d .
C17 C 1.11534(14) 0.30267(16) 0.56585(6) 0.0226(3) Uani 1 1 d .
H17 H 1.190089 0.370553 0.554798 0.027 Uiso 1 1 calc R
C18 C 0.99794(14) 0.24767(16) 0.52382(6) 0.0233(3) Uani 1 1 d .
H18 H 0.993630 0.278947 0.484065 0.028 Uiso 1 1 calc R
B1 B 0.48377(15) 0.37014(18) 0.38517(6) 0.0193(3) Uani 1 1 d .

loop_
_atom_site_aniso_label
_atom_site_aniso_U_11
_atom_site_aniso_U_22
_atom_site_aniso_U_33
_atom_site_aniso_U_23
_atom_site_aniso_U_13
_atom_site_aniso_U_12
O1 0.0216(4) 0.0195(4) 0.0252(5) -0.0008(4) 0.0070(4) -0.0012(3)
O2 0.0349(5) 0.0215(5) 0.0203(5) 0.0019(4) 0.0055(4) 0.0009(4)
O3 0.0236(5) 0.0384(6) 0.0250(5) 0.0006(4) 0.0011(4) -0.0055(4)
N1 0.0171(5) 0.0196(5) 0.0210(5) -0.0005(4) 0.0042(4) 0.0009(4)
N2 0.0212(5) 0.0237(5) 0.0268(6) 0.0004(4) 0.0101(4) 0.0014(4)
N3 0.0197(5) 0.0194(5) 0.0221(6) -0.0015(4) 0.0052(4) 0.0003(4)
C1 0.0174(6) 0.0277(7) 0.0322(7) 0.0030(6) 0.0079(5) 0.0014(5)
C2 0.0215(6) 0.0231(6) 0.0281(7) 0.0062(5) 0.0029(5) -0.0017(5)
C3 0.0232(6) 0.0181(6) 0.0226(7) 0.0030(5) 0.0031(5) -0.0009(5)
C4 0.0334(7) 0.0280(7) 0.0233(7) 0.0013(5) 0.0037(6) 0.0020(6)
C5 0.0485(9) 0.0315(8) 0.0224(7) 0.0002(6) -0.0043(6) -0.0036(7)
C6 0.0346(8) 0.0386(8) 0.0336(8) 0.0086(6) -0.0115(6) -0.0109(6)
C7 0.0216(7) 0.0391(8) 0.0367(8) 0.0106(6) -0.0007(6) -0.0045(6)
C8 0.0237(6) 0.0144(5) 0.0212(6) -0.0010(5) 0.0024(5) -0.0023(5)
C9 0.0197(6) 0.0178(6) 0.0227(6) -0.0013(5) 0.0007(5) -0.0002(5)
C10 0.0281(7) 0.0183(6) 0.0263(7) -0.0029(5) 0.0014(5) -0.0002(5)
C11 0.0255(7) 0.0294(7) 0.0343(8) 0.0007(6) 0.0142(6) 0.0048(5)
C12 0.0227(6) 0.0197(6) 0.0320(7) -0.0001(5) -0.0008(5) 0.0022(5)
C13 0.0190(6) 0.0188(6) 0.0285(7) 0.0005(5) 0.0019(5) 0.0044(5)
C14 0.0211(6) 0.0294(7) 0.0310(7) 0.0036(6) 0.0073(5) -0.0026(5)
C15 0.0261(7) 0.0350(7) 0.0235(7) 0.0030(6) 0.0069(5) -0.0002(6)
C16 0.0193(6) 0.0237(6) 0.0244(7) -0.0017(5) 0.0027(5) 0.0040(5)
C17 0.0191(6) 0.0215(6) 0.0278(7) 0.0018(5) 0.0059(5) 0.0012(5)
C18 0.0240(6) 0.0233(6) 0.0224(6) 0.0032(5) 0.0041(5) 0.0032(5)
B1 0.0187(6) 0.0196(7) 0.0206(7) 0.0005(5) 0.0065(5) 0.0016(5)

loop_
_atom_type_symbol
_atom_type_description
_atom_type_scat_dispersion_real
_atom_type_scat_dispersion_imag
_atom_type_scat_source
C C 0.0181 0.0091 'International Tables Vol C Tables 4.2.6.8 and 6.1.1.4'
H H 0.0000 0.0000 'International Tables Vol C Tables 4.2.6.8 and 6.1.1.4'
B B 0.0090 0.0039 'International Tables Vol C Tables 4.2.6.8 and 6.1.1.4'
N N 0.0311 0.0180 'International Tables Vol C Tables 4.2.6.8 and 6.1.1.4'
O O 0.0492 0.0322 'International Tables Vol C Tables 4.2.6.8 and 6.1.1.4'

loop_
_geom_angle_atom_site_label_1
_geom_angle_atom_site_label_2
_geom_angle_atom_site_label_3
_geom_angle
B1 O1 H1 108.5(13)
C16 O3 H3 110.3(12)
N2 N1 B1 125.34(10)
C8 N1 N2 119.42(11)
C8 N1 B1 115.15(10)
C1 N2 N1 113.19(11)
C9 N3 B1 100.98(9)
C10 N3 C9 110.73(10)
C10 N3 B1 111.28(9)
C11 N3 C9 110.73(10)
C11 N3 C10 108.99(10)
C11 N3 B1 113.95(10)
N2 C1 H1A 116.1
N2 C1 C2 127.87(12)
C2 C1 H1A 116.1
C3 C2 C1 120.82(11)
C7 C2 C1 118.54(12)
C7 C2 C3 120.57(13)
C2 C3 B1 114.62(11)
C4 C3 C2 117.30(12)
C4 C3 B1 128.01(12)
C3 C4 H4 119.1
C5 C4 C3 121.86(14)
C5 C4 H4 119.1
C4 C5 H5 119.9
C6 C5 C4 120.11(14)
C6 C5 H5 119.9
C5 C6 H6 120.2
C7 C6 C5 119.59(13)
C7 C6 H6 120.2
C2 C7 H7 119.7
C6 C7 C2 120.51(14)
C6 C7 H7 119.7
O2 C8 N1 129.06(12)
O2 C8 C9 123.59(11)
N1 C8 C9 107.34(10)
N3 C9 C8 104.18(9)
N3 C9 H9 107.1
N3 C9 C12 116.19(10)
C8 C9 H9 107.1
C8 C9 C12 114.58(11)
C12 C9 H9 107.1
N3 C10 H10A 109.5
N3 C10 H10B 109.5
N3 C10 H10C 109.5
H10A C10 H10B 109.5
H10A C10 H10C 109.5
H10B C10 H10C 109.5
N3 C11 H11A 109.5
N3 C11 H11B 109.5
N3 C11 H11C 109.5
H11A C11 H11B 109.5
H11A C11 H11C 109.5
H11B C11 H11C 109.5
C9 C12 H12A 109.1
C9 C12 H12B 109.1
H12A C12 H12B 107.9
C13 C12 C9 112.28(10)
C13 C12 H12A 109.1
C13 C12 H12B 109.1
C14 C13 C12 122.93(12)
C14 C13 C18 117.71(12)
C18 C13 C12 119.31(12)
C13 C14 H14 119.4
C13 C14 C15 121.29(12)
C15 C14 H14 119.4
C14 C15 H15 119.9
C14 C15 C16 120.16(13)
C16 C15 H15 119.9
O3 C16 C15 118.08(12)
O3 C16 C17 122.58(12)
C17 C16 C15 119.33(12)
C16 C17 H17 120.2
C18 C17 C16 119.66(12)
C18 C17 H17 120.2
C13 C18 H18 119.1
C17 C18 C13 121.84(12)
C17 C18 H18 119.1
O1 B1 N1 112.63(10)
O1 B1 N3 106.88(10)
O1 B1 C3 115.34(11)
N1 B1 N3 95.95(9)
N1 B1 C3 107.91(10)
C3 B1 N3 116.60(10)

loop_
_geom_bond_atom_site_label_1
_geom_bond_atom_site_label_2
_geom_bond_distance
O1 H1 0.85(2)
O1 B1 1.4497(16)
O2 C8 1.2299(15)
O3 H3 0.90(2)
O3 C16 1.3683(16)
N1 N2 1.3955(14)
N1 C8 1.3410(16)
N1 B1 1.5425(17)
N2 C1 1.2855(17)
N3 C9 1.5196(16)
N3 C10 1.4929(16)
N3 C11 1.4909(16)
N3 B1 1.6589(16)
C1 H1A 0.9500
C1 C2 1.4632(19)
C2 C3 1.4098(19)
C2 C7 1.4012(19)
C3 C4 1.3946(19)
C3 B1 1.5965(18)
C4 H4 0.9500
C4 C5 1.389(2)
C5 H5 0.9500
C5 C6 1.384(2)
C6 H6 0.9500
C6 C7 1.380(2)
C7 H7 0.9500
C8 C9 1.5289(17)
C9 H9 1.0000
C9 C12 1.5321(17)
C10 H10A 0.9800
C10 H10B 0.9800
C10 H10C 0.9800
C11 H11A 0.9800
C11 H11B 0.9800
C11 H11C 0.9800
C12 H12A 0.9900
C12 H12B 0.9900
C12 C13 1.5138(17)
C13 C14 1.3881(19)
C13 C18 1.3918(19)
C14 H14 0.9500
C14 C15 1.3905(19)
C15 H15 0.9500
C15 C16 1.3911(19)
C16 C17 1.3894(18)
C17 H17 0.9500
C17 C18 1.3887(18)
C18 H18 0.9500

loop_
_geom_hbond_atom_site_label_D
_geom_hbond_atom_site_label_H
_geom_hbond_atom_site_label_A
_geom_hbond_distance_DH
_geom_hbond_distance_HA
_geom_hbond_distance_DA
_geom_hbond_angle_DHA
_geom_hbond_site_symmetry_A
_geom_hbond_publ_flag
O1 H1 O2 0.85(2) 1.93(2) 2.7755(13) 175.4(18) 3_666 yes

loop_
_geom_torsion_atom_site_label_1
_geom_torsion_atom_site_label_2
_geom_torsion_atom_site_label_3
_geom_torsion_atom_site_label_4
_geom_torsion
O2 C8 C9 N3 154.89(11)
O2 C8 C9 C12 26.87(17)
O3 C16 C17 C18 179.41(11)
N1 N2 C1 C2 5.74(19)
N1 C8 C9 N3 -24.19(12)
N1 C8 C9 C12 -152.21(10)
N2 N1 C8 O2 1.89(19)
N2 N1 C8 C9 -179.10(10)
N2 N1 B1 O1 90.35(14)
N2 N1 B1 N3 -158.56(10)
N2 N1 B1 C3 -38.11(15)
N2 C1 C2 C3 -13.2(2)
N2 C1 C2 C7 163.84(14)
N3 C9 C12 C13 145.68(11)
C1 C2 C3 C4 176.58(12)
C1 C2 C3 B1 -6.43(17)
C1 C2 C7 C6 -174.74(13)
C2 C3 C4 C5 -1.49(19)
C2 C3 B1 O1 -100.14(13)
C2 C3 B1 N1 26.76(14)
C2 C3 B1 N3 133.25(11)
C3 C2 C7 C6 2.3(2)
C3 C4 C5 C6 1.5(2)
C4 C3 B1 O1 76.47(16)
C4 C3 B1 N1 -156.63(12)
C4 C3 B1 N3 -50.15(17)
C4 C5 C6 C7 0.4(2)
C5 C6 C7 C2 -2.3(2)
C7 C2 C3 C4 -0.40(19)
C7 C2 C3 B1 176.59(12)
C8 N1 N2 C1 -161.28(11)
C8 N1 B1 O1 -86.07(13)
C8 N1 B1 N3 25.02(12)
C8 N1 B1 C3 145.46(10)
C8 C9 C12 C13 -92.65(13)
C9 N3 B1 O1 79.06(11)
C9 N3 B1 N1 -36.79(10)
C9 N3 B1 C3 -150.24(11)
C9 C12 C13 C14 116.23(14)
C9 C12 C13 C18 -66.49(15)
C10 N3 C9 C8 -79.81(11)
C10 N3 C9 C12 47.22(14)
C10 N3 B1 O1 -163.40(10)
C10 N3 B1 N1 80.76(11)
C10 N3 B1 C3 -32.69(14)
C11 N3 C9 C8 159.17(10)
C11 N3 C9 C12 -73.80(13)
C11 N3 B1 O1 -39.67(14)
C11 N3 B1 N1 -155.52(10)
C11 N3 B1 C3 91.03(13)
C12 C13 C14 C15 177.56(12)
C12 C13 C18 C17 -177.78(11)
C13 C14 C15 C16 0.3(2)
C14 C13 C18 C17 -0.36(19)
C14 C15 C16 O3 -179.57(12)
C14 C15 C16 C17 -0.7(2)
C15 C16 C17 C18 0.55(19)
C16 C17 C18 C13 -0.04(19)
C18 C13 C14 C15 0.2(2)
B1 N1 N2 C1 22.43(17)
B1 N1 C8 O2 178.54(12)
B1 N1 C8 C9 -2.45(14)
B1 N3 C9 C8 38.13(11)
B1 N3 C9 C12 165.16(10)
B1 C3 C4 C5 -178.01(13)
